data_4341545
loop_
_publ_author_name
'Ovcharenko, Victor'
'Kuznetsova, Olga'
'Fursova, Elena'
'Romanenko, Galina'
'Polushkin, Alexey'
'Sagdeev, Renad'

_publ_section_title
;
 Redox-induced change in the ligand coordination mode.
;
_journal_issue 19
_journal_name_full 'Inorganic chemistry'
_journal_page_first 10033
_journal_page_last 10035
_journal_paper_doi 10.1021/ic501787m
_journal_volume 53
_journal_year 2014
_chemical_formula_sum 'C64 H83 Co3 N13 O20'
_chemical_formula_weight 1531.22
_chemical_name_systematic
; 
 ? 
;
_space_group_IT_number 14
_symmetry_cell_setting monoclinic
_symmetry_space_group_name_Hall '-P 2ybc'
_symmetry_space_group_name_H-M 'P 1 21/c 1'
_atom_sites_solution_hydrogens geom
_atom_sites_solution_primary direct
_atom_sites_solution_secondary difmap
_audit_creation_method SHELXL-97
_cell_angle_alpha 90.00
_cell_angle_beta 101.225(2)
_cell_angle_gamma 90.00
_cell_formula_units_Z 4
_cell_length_a 15.8223(6)
_cell_length_b 21.6118(7)
_cell_length_c 23.5869(7)
_cell_measurement_reflns_used 6216
_cell_measurement_temperature 296(2)
_cell_measurement_theta_max 60.84
_cell_measurement_theta_min 2.80
_cell_volume 7911.2(5)
_computing_cell_refinement 'Bruker SMART'
_computing_data_collection 'Bruker SMART'
_computing_data_reduction 'Bruker SAINT'
_computing_molecular_graphics 'Bruker SHELXTL'
_computing_publication_material 'Bruker SHELXTL'
_computing_structure_refinement 'SHELXL-97 (Sheldrick, 1997)'
_computing_structure_solution 'SHELXS-97 (Sheldrick, 1990)'
_diffrn_ambient_temperature 296(2)
_diffrn_measured_fraction_theta_full 0.945
_diffrn_measured_fraction_theta_max 0.945
_diffrn_measurement_device_type 'CCD area detector'
_diffrn_measurement_method 'phi and omega scans'
_diffrn_radiation_monochromator graphite
_diffrn_radiation_source 'fine-focus sealed tube'
_diffrn_radiation_type CuK\a
_diffrn_radiation_wavelength 1.54178
_diffrn_reflns_av_R_equivalents 0.1068
_diffrn_reflns_av_sigmaI/netI 0.1194
_diffrn_reflns_limit_h_max 18
_diffrn_reflns_limit_h_min -18
_diffrn_reflns_limit_k_max 25
_diffrn_reflns_limit_k_min -25
_diffrn_reflns_limit_l_max 27
_diffrn_reflns_limit_l_min -18
_diffrn_reflns_number 39409
_diffrn_reflns_theta_full 67.08
_diffrn_reflns_theta_max 67.08
_diffrn_reflns_theta_min 2.80
_exptl_absorpt_coefficient_mu 5.478
_exptl_absorpt_correction_T_max 0.4734
_exptl_absorpt_correction_T_min 0.4317
_exptl_absorpt_correction_type multi-scan
_exptl_absorpt_process_details sadabs
_exptl_crystal_colour red
_exptl_crystal_density_diffrn 1.301
_exptl_crystal_density_method 'not measured'
_exptl_crystal_description plate
_exptl_crystal_F_000 864
_exptl_crystal_size_max 0.18
_exptl_crystal_size_mid 0.06
_exptl_crystal_size_min 0.02
_refine_diff_density_max 0.688
_refine_diff_density_min -0.807
_refine_diff_density_rms 0.078
_refine_ls_extinction_method none
_refine_ls_goodness_of_fit_ref 1.014
_refine_ls_hydrogen_treatment constr
_refine_ls_matrix_type full
_refine_ls_number_parameters 901
_refine_ls_number_reflns 13332
_refine_ls_number_restraints 0
_refine_ls_restrained_S_all 1.014
_refine_ls_R_factor_all 0.1342
_refine_ls_R_factor_gt 0.0837
_refine_ls_shift/su_max 0.000
_refine_ls_shift/su_mean 0.000
_refine_ls_structure_factor_coef Fsqd
_refine_ls_weighting_details 'calc w=1/[\s^2^(Fo^2^)+(0.1238P)^2^+0.0000P] where P=(Fo^2^+2Fc^2^)/3'
_refine_ls_weighting_scheme calc
_refine_ls_wR_factor_gt 0.2230
_refine_ls_wR_factor_ref 0.2400
_reflns_number_gt 7019
_reflns_number_total 13332
_reflns_threshold_expression >2sigma(I)
_cod_data_source_file ic501787m_si_002.cif
_cod_data_source_block 111s_sqr
_cod_depositor_comments
;
The following automatic conversions were performed:

'_symmetry_cell_setting' value 'Monoclinic' changed to 'monoclinic'
according to
/usr/data/users/saulius/crontab/automatic-downloads/current/ACS/lib/dictionaries/cif_core.dic
dictionary named 'cif_core.dic' version 2.4.2 from 2011-04-26.

Automatic conversion script
Id: cif_fix_values 2827 2014-09-09 07:05:25Z andrius 
;
_cod_original_sg_symbol_H-M P2(1)/c
_cod_database_code 4341545

loop_
_symmetry_equiv_pos_as_xyz
'x, y, z'
'-x, y+1/2, -z+1/2'
'-x, -y, -z'
'x, -y-1/2, z-1/2'

loop_
_atom_site_label
_atom_site_type_symbol
_atom_site_fract_x
_atom_site_fract_y
_atom_site_fract_z
_atom_site_U_iso_or_equiv
_atom_site_adp_type
_atom_site_occupancy
_atom_site_symmetry_multiplicity
_atom_site_calc_flag
_atom_site_refinement_flags
Co1 Co 0.25359(6) 0.26774(4) 0.19063(4) 0.0427(3) Uani 1 1 d .
Co2 Co 0.13026(6) 0.29279(4) 0.27717(4) 0.0433(3) Uani 1 1 d .
Co3 Co 0.33746(7) 0.34847(4) 0.10593(5) 0.0474(3) Uani 1 1 d .
O1D O 0.2315(3) 0.28471(17) 0.10729(18) 0.0466(11) Uani 1 1 d .
N2D N 0.1518(3) 0.2864(2) 0.0738(2) 0.0427(12) Uani 1 1 d .
C3D C 0.1266(5) 0.2393(3) 0.0278(3) 0.0543(18) Uani 1 1 d .
C4D C 0.1410(8) 0.1775(4) 0.0466(5) 0.151(6) Uani 1 1 d .
H4DA H 0.1164 0.1709 0.0803 0.227 Uiso 1 1 calc R
H4DB H 0.2018 0.1696 0.0560 0.227 Uiso 1 1 calc R
H4DC H 0.1146 0.1499 0.0164 0.227 Uiso 1 1 calc R
C5D C 0.1696(15) 0.2597(9) -0.0229(8) 0.42(2) Uani 1 1 d .
H5DA H 0.2299 0.2499 -0.0139 0.632 Uiso 1 1 calc R
H5DB H 0.1624 0.3035 -0.0287 0.632 Uiso 1 1 calc R
H5DC H 0.1431 0.2383 -0.0575 0.632 Uiso 1 1 calc R
C6D C 0.0345(7) 0.2584(4) 0.0039(4) 0.111(4) Uani 1 1 d .
C7D C -0.0271(9) 0.2179(5) 0.0453(7) 0.181(6) Uani 1 1 d .
H7DA H -0.0869 0.2279 0.0324 0.272 Uiso 1 1 calc R
H7DB H -0.0095 0.2292 0.0852 0.272 Uiso 1 1 calc R
H7DC H -0.0189 0.1742 0.0411 0.272 Uiso 1 1 calc R
C8D C -0.0145(8) 0.2455(6) -0.0486(5) 0.177(7) Uani 1 1 d .
H8DA H 0.0103 0.2647 -0.0782 0.265 Uiso 1 1 calc R
H8DB H -0.0717 0.2611 -0.0503 0.265 Uiso 1 1 calc R
H8DC H -0.0168 0.2015 -0.0543 0.265 Uiso 1 1 calc R
N9D N 0.0287(4) 0.3196(3) 0.0293(3) 0.0690(18) Uani 1 1 d .
H9DA H -0.0119 0.3457 0.0174 0.083 Uiso 1 1 calc R
C11D C 0.0947(4) 0.3298(3) 0.0734(3) 0.0430(15) Uani 1 1 d .
C12D C 0.0947(4) 0.3823(3) 0.1122(2) 0.0387(14) Uani 1 1 d .
C13D C 0.1100(4) 0.3739(2) 0.1719(3) 0.0411(15) Uani 1 1 d .
O14D O 0.1340(2) 0.31876(18) 0.19602(18) 0.0462(11) Uani 1 1 d .
C15D C 0.0997(4) 0.4243(3) 0.2073(3) 0.0483(16) Uani 1 1 d .
H15A H 0.1074 0.4188 0.2471 0.058 Uiso 1 1 calc R
C16D C 0.0786(4) 0.4814(3) 0.1841(3) 0.0506(17) Uani 1 1 d .
H16A H 0.0715 0.5146 0.2077 0.061 Uiso 1 1 calc R
C17D C 0.0679(4) 0.4891(3) 0.1251(3) 0.0455(16) Uani 1 1 d .
N18D N 0.0531(4) 0.5502(3) 0.1006(3) 0.0644(17) Uani 1 1 d .
O19D O 0.0432(4) 0.5572(2) 0.0488(3) 0.092(2) Uani 1 1 d .
O20D O 0.0544(5) 0.5941(2) 0.1333(3) 0.116(3) Uani 1 1 d .
C21D C 0.0737(4) 0.4394(3) 0.0891(3) 0.0460(16) Uani 1 1 d .
H21A H 0.0634 0.4450 0.0493 0.055 Uiso 1 1 calc R
O1B O 0.2680(3) 0.27780(19) 0.27497(18) 0.0487(11) Uani 1 1 d .
N2B N 0.3430(3) 0.2976(3) 0.3075(2) 0.0526(14) Uani 1 1 d .
C3B C 0.3900(5) 0.2559(4) 0.3524(3) 0.070(2) Uani 1 1 d .
C4B C 0.3969(5) 0.1921(4) 0.3293(4) 0.089(3) Uani 1 1 d .
H4BA H 0.4292 0.1933 0.2988 0.133 Uiso 1 1 calc R
H4BB H 0.3403 0.1761 0.3146 0.133 Uiso 1 1 calc R
H4BC H 0.4258 0.1657 0.3598 0.133 Uiso 1 1 calc R
C5B C 0.3395(6) 0.2517(5) 0.4023(4) 0.102(3) Uani 1 1 d .
H5BA H 0.2877 0.2281 0.3899 0.152 Uiso 1 1 calc R
H5BB H 0.3248 0.2925 0.4131 0.152 Uiso 1 1 calc R
H5BC H 0.3746 0.2317 0.4350 0.152 Uiso 1 1 calc R
C6B C 0.4756(6) 0.2931(5) 0.3685(4) 0.084(3) Uani 1 1 d .
C7B C 0.5210(7) 0.2880(6) 0.4314(4) 0.147(5) Uani 1 1 d .
H7BA H 0.4818 0.2992 0.4561 0.220 Uiso 1 1 calc R
H7BB H 0.5697 0.3153 0.4384 0.220 Uiso 1 1 calc R
H7BC H 0.5402 0.2462 0.4396 0.220 Uiso 1 1 calc R
C8B C 0.5393(6) 0.2743(5) 0.3279(5) 0.124(4) Uani 1 1 d .
H8BA H 0.5105 0.2780 0.2882 0.186 Uiso 1 1 calc R
H8BB H 0.5576 0.2322 0.3356 0.186 Uiso 1 1 calc R
H8BC H 0.5886 0.3011 0.3349 0.186 Uiso 1 1 calc R
N9B N 0.4438(4) 0.3570(3) 0.3537(3) 0.085(2) Uani 1 1 d .
H9BA H 0.4668 0.3903 0.3697 0.102 Uiso 1 1 calc R
C11B C 0.3719(5) 0.3541(3) 0.3104(3) 0.0576(19) Uani 1 1 d .
C12B C 0.3362(4) 0.4078(3) 0.2779(3) 0.0548(18) Uani 1 1 d .
C13B C 0.3164(4) 0.4077(3) 0.2180(3) 0.0446(16) Uani 1 1 d .
O14B O 0.3239(3) 0.35621(19) 0.18835(18) 0.0500(11) Uani 1 1 d .
C15B C 0.2915(4) 0.4631(3) 0.1892(3) 0.0576(19) Uani 1 1 d .
H15B H 0.2809 0.4644 0.1490 0.069 Uiso 1 1 calc R
C16B C 0.2824(5) 0.5166(3) 0.2207(4) 0.072(2) Uani 1 1 d .
H16B H 0.2649 0.5534 0.2016 0.087 Uiso 1 1 calc R
C17B C 0.2988(5) 0.5146(4) 0.2784(5) 0.073(2) Uani 1 1 d .
N18B N 0.2857(6) 0.5694(4) 0.3108(5) 0.105(3) Uani 1 1 d .
O19B O 0.3049(6) 0.5682(4) 0.3632(4) 0.152(4) Uani 1 1 d .
O20B O 0.2541(6) 0.6150(4) 0.2845(4) 0.162(4) Uani 1 1 d .
C21B C 0.3285(5) 0.4632(4) 0.3074(3) 0.069(2) Uani 1 1 d .
H21B H 0.3440 0.4642 0.3475 0.082 Uiso 1 1 calc R
O11 O 0.1228(3) 0.20252(19) 0.27296(19) 0.0542(12) Uani 1 1 d .
C11 C 0.1524(4) 0.1676(3) 0.2391(3) 0.0532(17) Uani 1 1 d .
O12 O 0.1885(3) 0.1862(2) 0.1983(2) 0.0591(12) Uani 1 1 d .
C12 C 0.1389(5) 0.0988(3) 0.2425(3) 0.063(2) Uani 1 1 d .
C13 C 0.1428(6) 0.0802(4) 0.3059(4) 0.092(3) Uani 1 1 d .
H13A H 0.1020 0.1043 0.3217 0.137 Uiso 1 1 calc R
H13B H 0.1998 0.0877 0.3277 0.137 Uiso 1 1 calc R
H13C H 0.1292 0.0371 0.3079 0.137 Uiso 1 1 calc R
C14 C 0.2037(7) 0.0620(4) 0.2164(5) 0.127(4) Uani 1 1 d .
H14A H 0.1937 0.0185 0.2204 0.190 Uiso 1 1 calc R
H14B H 0.2610 0.0721 0.2361 0.190 Uiso 1 1 calc R
H14C H 0.1975 0.0721 0.1761 0.190 Uiso 1 1 calc R
C15 C 0.0485(7) 0.0840(4) 0.2107(4) 0.108(3) Uani 1 1 d .
H15C H 0.0076 0.1069 0.2275 0.161 Uiso 1 1 calc R
H15D H 0.0378 0.0405 0.2136 0.161 Uiso 1 1 calc R
H15E H 0.0428 0.0952 0.1707 0.161 Uiso 1 1 calc R
N2A N 0.0063(3) 0.3135(2) 0.2826(2) 0.0467(13) Uani 1 1 d .
C3A C -0.0724(4) 0.2809(3) 0.2521(3) 0.0555(18) Uani 1 1 d .
C4A C -0.0804(5) 0.2224(3) 0.2865(3) 0.074(2) Uani 1 1 d .
H4AA H -0.0340 0.1947 0.2834 0.110 Uiso 1 1 calc R
H4AB H -0.1344 0.2027 0.2715 0.110 Uiso 1 1 calc R
H4AC H -0.0776 0.2329 0.3264 0.110 Uiso 1 1 calc R
C5A C -0.0646(5) 0.2646(4) 0.1915(3) 0.082(3) Uani 1 1 d .
H5AA H -0.0182 0.2358 0.1925 0.122 Uiso 1 1 calc R
H5AB H -0.0533 0.3014 0.1715 0.122 Uiso 1 1 calc R
H5AC H -0.1174 0.2462 0.1718 0.122 Uiso 1 1 calc R
C6A C -0.1457(5) 0.3274(4) 0.2563(4) 0.076(2) Uani 1 1 d .
C7A C -0.2328(6) 0.3004(5) 0.2641(5) 0.122(4) Uani 1 1 d .
H7AA H -0.2727 0.3334 0.2656 0.183 Uiso 1 1 calc R
H7AB H -0.2248 0.2770 0.2993 0.183 Uiso 1 1 calc R
H7AC H -0.2550 0.2737 0.2320 0.183 Uiso 1 1 calc R
C8A C -0.1599(6) 0.3757(4) 0.2072(4) 0.108(3) Uani 1 1 d .
H8AA H -0.1053 0.3921 0.2024 0.163 Uiso 1 1 calc R
H8AB H -0.1952 0.4088 0.2168 0.163 Uiso 1 1 calc R
H8AC H -0.1880 0.3565 0.1719 0.163 Uiso 1 1 calc R
N9A N -0.1055(4) 0.3596(3) 0.3101(3) 0.0715(18) Uani 1 1 d .
O10A O -0.1478(4) 0.3926(4) 0.3384(3) 0.139(3) Uani 1 1 d .
C11A C -0.0152(4) 0.3562(3) 0.3180(3) 0.0512(17) Uani 1 1 d .
C12A C 0.0431(5) 0.3947(3) 0.3580(3) 0.0541(18) Uani 1 1 d .
C13A C 0.1338(5) 0.3850(3) 0.3694(3) 0.0532(17) Uani 1 1 d .
O14A O 0.1717(3) 0.3413(2) 0.3449(2) 0.0619(13) Uani 1 1 d .
C15A C 0.1877(5) 0.4244(3) 0.4083(3) 0.067(2) Uani 1 1 d .
H15F H 0.2467 0.4170 0.4175 0.081 Uiso 1 1 calc R
C16A C 0.1531(7) 0.4737(4) 0.4327(4) 0.081(3) Uani 1 1 d .
H16C H 0.1889 0.5005 0.4574 0.097 Uiso 1 1 calc R
C17A C 0.0667(7) 0.4834(3) 0.4208(3) 0.072(2) Uani 1 1 d .
N18A N 0.0296(8) 0.5347(3) 0.4483(4) 0.099(3) Uani 1 1 d .
O19A O -0.0491(6) 0.5398(3) 0.4406(3) 0.121(3) Uani 1 1 d .
O20A O 0.0820(6) 0.5689(3) 0.4785(3) 0.139(3) Uani 1 1 d .
C21A C 0.0128(5) 0.4452(3) 0.3860(3) 0.063(2) Uani 1 1 d .
H21C H -0.0462 0.4524 0.3803 0.076 Uiso 1 1 calc R
O21 O 0.3649(3) 0.2222(2) 0.1828(2) 0.0611(13) Uani 1 1 d .
C21 C 0.4086(4) 0.2267(3) 0.1445(3) 0.0581(19) Uani 1 1 d .
O22 O 0.4084(3) 0.2733(2) 0.1097(2) 0.0644(13) Uani 1 1 d .
C22 C 0.4679(7) 0.1730(4) 0.1373(4) 0.091(3) Uani 1 1 d .
C23 C 0.4722(10) 0.1250(6) 0.1815(7) 0.234(10) Uani 1 1 d .
H23A H 0.4742 0.0850 0.1641 0.352 Uiso 1 1 calc R
H23B H 0.4221 0.1276 0.1988 0.352 Uiso 1 1 calc R
H23C H 0.5230 0.1309 0.2107 0.352 Uiso 1 1 calc R
C24 C 0.4333(18) 0.1454(10) 0.0831(8) 0.38(2) Uani 1 1 d .
H24A H 0.4431 0.1015 0.0855 0.572 Uiso 1 1 calc R
H24B H 0.4610 0.1625 0.0539 0.572 Uiso 1 1 calc R
H24C H 0.3726 0.1533 0.0733 0.572 Uiso 1 1 calc R
C25 C 0.5504(11) 0.1931(7) 0.1278(13) 0.339(18) Uani 1 1 d .
H25A H 0.5862 0.1577 0.1254 0.509 Uiso 1 1 calc R
H25B H 0.5772 0.2190 0.1594 0.509 Uiso 1 1 calc R
H25C H 0.5431 0.2161 0.0924 0.509 Uiso 1 1 calc R
N2C N 0.4271(3) 0.4176(2) 0.1045(2) 0.0506(14) Uani 1 1 d .
C3C C 0.5217(4) 0.4147(3) 0.1313(3) 0.0575(19) Uani 1 1 d .
C4C C 0.5329(5) 0.3827(4) 0.1891(4) 0.083(3) Uani 1 1 d .
H4CA H 0.5162 0.3401 0.1835 0.125 Uiso 1 1 calc R
H4CB H 0.4975 0.4026 0.2124 0.125 Uiso 1 1 calc R
H4CC H 0.5922 0.3851 0.2083 0.125 Uiso 1 1 calc R
C5C C 0.5632(5) 0.3768(3) 0.0894(4) 0.079(2) Uani 1 1 d .
H5CA H 0.5442 0.3346 0.0894 0.118 Uiso 1 1 calc R
H5CB H 0.6248 0.3783 0.1012 0.118 Uiso 1 1 calc R
H5CC H 0.5468 0.3936 0.0511 0.118 Uiso 1 1 calc R
C6C C 0.5472(5) 0.4833(3) 0.1340(3) 0.062(2) Uani 1 1 d .
C7C C 0.6395(5) 0.4970(4) 0.1241(4) 0.082(3) Uani 1 1 d .
H7CA H 0.6504 0.5406 0.1274 0.123 Uiso 1 1 calc R
H7CB H 0.6446 0.4833 0.0861 0.123 Uiso 1 1 calc R
H7CC H 0.6807 0.4754 0.1525 0.123 Uiso 1 1 calc R
C8C C 0.5329(6) 0.5151(4) 0.1883(4) 0.099(3) Uani 1 1 d .
H8CA H 0.5501 0.5577 0.1876 0.149 Uiso 1 1 calc R
H8CB H 0.5666 0.4950 0.2214 0.149 Uiso 1 1 calc R
H8CC H 0.4730 0.5130 0.1903 0.149 Uiso 1 1 calc R
N9C N 0.4832(4) 0.5085(3) 0.0853(3) 0.0699(18) Uani 1 1 d .
O10C O 0.4922(4) 0.5575(2) 0.0595(3) 0.102(2) Uani 1 1 d .
C11C C 0.4103(4) 0.4683(3) 0.0754(3) 0.0535(18) Uani 1 1 d .
C12C C 0.3294(4) 0.4867(3) 0.0395(3) 0.0522(18) Uani 1 1 d .
C13C C 0.2656(5) 0.4412(3) 0.0196(3) 0.0582(19) Uani 1 1 d .
O14C O 0.2686(3) 0.3847(2) 0.0368(2) 0.0638(13) Uani 1 1 d .
C15C C 0.1933(5) 0.4615(4) -0.0211(3) 0.071(2) Uani 1 1 d .
H15G H 0.1543 0.4318 -0.0386 0.086 Uiso 1 1 calc R
C16C C 0.1768(5) 0.5213(4) -0.0365(4) 0.077(3) Uani 1 1 d .
H16D H 0.1271 0.5325 -0.0624 0.093 Uiso 1 1 calc R
C17C C 0.2362(5) 0.5644(4) -0.0125(4) 0.072(2) Uani 1 1 d .
N18C N 0.2200(6) 0.6298(4) -0.0253(4) 0.105(3) Uani 1 1 d .
O19C O 0.1504(5) 0.6445(3) -0.0565(3) 0.125(3) Uani 1 1 d .
O20C O 0.2763(6) 0.6673(3) -0.0071(5) 0.178(5) Uani 1 1 d .
C21C C 0.3120(5) 0.5481(3) 0.0235(3) 0.067(2) Uani 1 1 d .
H21D H 0.3523 0.5785 0.0375 0.081 Uiso 1 1 calc R
C1S C -0.3414(9) 0.4578(6) 0.3770(6) 0.127(4) Uani 1 1 d .
N1S N -0.4038(9) 0.4456(6) 0.3514(7) 0.205(7) Uani 1 1 d .
C2S C -0.2601(7) 0.4780(6) 0.4092(5) 0.140(4) Uani 1 1 d .
H2SC H -0.2229 0.4887 0.3831 0.169 Uiso 1 1 calc R
H2SB H -0.2343 0.4453 0.4343 0.169 Uiso 1 1 calc R
H2SA H -0.2684 0.5136 0.4319 0.169 Uiso 1 1 calc R

loop_
_atom_site_aniso_label
_atom_site_aniso_U_11
_atom_site_aniso_U_22
_atom_site_aniso_U_33
_atom_site_aniso_U_23
_atom_site_aniso_U_13
_atom_site_aniso_U_12
Co1 0.0508(6) 0.0370(5) 0.0427(6) 0.0048(5) 0.0152(5) 0.0034(4)
Co2 0.0545(6) 0.0399(5) 0.0369(6) 0.0001(5) 0.0125(5) 0.0024(5)
Co3 0.0509(6) 0.0435(6) 0.0495(7) 0.0105(5) 0.0139(5) 0.0020(5)
O1D 0.050(3) 0.039(2) 0.052(3) 0.001(2) 0.012(2) -0.0034(19)
N2D 0.054(3) 0.034(3) 0.040(3) 0.001(2) 0.010(3) -0.002(2)
C3D 0.074(5) 0.043(4) 0.043(4) -0.003(3) 0.005(4) 0.001(3)
C4D 0.196(12) 0.041(5) 0.169(11) -0.010(6) -0.084(10) 0.001(6)
C5D 0.61(4) 0.42(3) 0.39(3) -0.36(2) 0.46(3) -0.42(3)
C6D 0.143(9) 0.063(5) 0.099(8) -0.055(6) -0.047(7) 0.034(6)
C7D 0.185(14) 0.098(9) 0.259(19) -0.039(11) 0.037(13) -0.045(9)
C8D 0.180(13) 0.182(12) 0.126(10) -0.112(10) -0.074(9) 0.088(10)
N9D 0.086(5) 0.046(3) 0.065(4) -0.014(3) -0.010(4) 0.009(3)
C11D 0.059(4) 0.039(3) 0.028(4) 0.001(3) 0.000(3) 0.005(3)
C12D 0.048(4) 0.041(3) 0.025(3) 0.002(3) 0.002(3) 0.006(3)
C13D 0.043(4) 0.028(3) 0.052(4) 0.000(3) 0.009(3) 0.006(3)
O14D 0.050(3) 0.042(2) 0.050(3) 0.003(2) 0.017(2) 0.0054(19)
C15D 0.063(4) 0.039(3) 0.044(4) 0.003(3) 0.015(3) 0.003(3)
C16D 0.058(4) 0.040(3) 0.056(5) -0.008(4) 0.015(4) 0.007(3)
C17D 0.057(4) 0.031(3) 0.048(4) 0.001(3) 0.009(3) 0.004(3)
N18D 0.092(5) 0.035(3) 0.066(5) 0.007(4) 0.015(4) 0.017(3)
O19D 0.149(6) 0.046(3) 0.069(4) 0.012(3) -0.005(4) 0.020(3)
O20D 0.222(8) 0.041(3) 0.089(5) -0.002(3) 0.042(5) 0.019(4)
C21D 0.059(4) 0.037(3) 0.041(4) 0.002(3) 0.006(3) 0.011(3)
O1B 0.046(2) 0.055(3) 0.044(3) 0.003(2) 0.006(2) -0.003(2)
N2B 0.052(3) 0.068(4) 0.033(3) 0.009(3) -0.005(3) 0.009(3)
C3B 0.066(5) 0.088(6) 0.057(5) 0.013(5) 0.011(4) 0.024(4)
C4B 0.084(6) 0.088(6) 0.091(7) 0.036(6) 0.010(5) 0.016(5)
C5B 0.097(7) 0.154(9) 0.059(6) 0.047(6) 0.030(5) 0.027(6)
C6B 0.069(6) 0.109(7) 0.068(6) 0.003(5) -0.002(5) 0.000(5)
C7B 0.116(9) 0.217(14) 0.081(8) 0.046(8) -0.044(7) -0.014(9)
C8B 0.079(7) 0.158(10) 0.147(10) 0.013(8) 0.048(7) -0.002(7)
N9B 0.077(5) 0.086(5) 0.080(5) -0.011(4) -0.017(4) -0.011(4)
C11B 0.055(4) 0.068(5) 0.047(5) -0.015(4) 0.004(4) -0.015(4)
C12B 0.060(4) 0.048(4) 0.056(5) 0.004(4) 0.013(4) -0.001(3)
C13B 0.044(4) 0.041(3) 0.050(4) -0.003(3) 0.012(3) -0.004(3)
O14B 0.053(3) 0.049(3) 0.049(3) 0.000(2) 0.014(2) -0.008(2)
C15B 0.054(4) 0.053(4) 0.065(5) 0.003(4) 0.010(4) 0.001(3)
C16B 0.067(5) 0.045(4) 0.106(7) -0.005(5) 0.022(5) -0.013(4)
C17B 0.080(6) 0.050(5) 0.092(7) -0.011(5) 0.025(5) -0.010(4)
N18B 0.114(7) 0.060(5) 0.148(10) -0.042(7) 0.042(7) -0.013(5)
O19B 0.200(9) 0.116(6) 0.159(8) -0.083(7) 0.080(8) -0.027(6)
O20B 0.157(8) 0.097(6) 0.219(10) -0.065(7) 0.008(7) 0.024(6)
C21B 0.071(5) 0.073(5) 0.064(5) -0.027(5) 0.017(4) -0.026(4)
O11 0.063(3) 0.048(2) 0.058(3) -0.005(2) 0.026(3) 0.002(2)
C11 0.052(4) 0.055(4) 0.055(5) 0.005(4) 0.015(4) 0.003(3)
O12 0.076(3) 0.048(3) 0.056(3) -0.004(2) 0.021(3) -0.003(2)
C12 0.089(6) 0.034(3) 0.071(6) -0.003(4) 0.031(5) -0.006(4)
C13 0.112(7) 0.067(5) 0.099(7) 0.026(5) 0.028(6) 0.003(5)
C14 0.197(12) 0.054(5) 0.165(10) 0.023(6) 0.122(9) 0.035(6)
C15 0.152(10) 0.071(6) 0.095(8) -0.005(6) 0.012(7) -0.037(6)
N2A 0.054(3) 0.044(3) 0.040(3) -0.002(3) 0.005(3) 0.005(2)
C3A 0.055(4) 0.058(4) 0.049(5) -0.005(4) 0.000(3) 0.001(3)
C4A 0.068(5) 0.059(5) 0.090(6) 0.000(5) 0.008(5) -0.007(4)
C5A 0.072(5) 0.111(7) 0.053(5) -0.030(5) -0.008(4) 0.001(5)
C6A 0.049(5) 0.082(6) 0.089(7) -0.011(5) -0.006(4) 0.013(4)
C7A 0.066(6) 0.134(9) 0.162(11) -0.024(8) 0.013(6) 0.009(6)
C8A 0.120(8) 0.088(7) 0.099(8) 0.011(6) -0.025(6) 0.032(6)
N9A 0.059(4) 0.078(4) 0.078(5) -0.008(4) 0.015(4) 0.026(3)
O10A 0.074(4) 0.172(7) 0.176(7) -0.090(6) 0.040(5) 0.019(4)
C11A 0.057(4) 0.051(4) 0.048(4) 0.004(4) 0.016(4) 0.011(3)
C12A 0.068(5) 0.054(4) 0.040(4) 0.001(4) 0.010(4) 0.012(4)
C13A 0.066(5) 0.050(4) 0.045(4) -0.002(4) 0.015(4) 0.002(3)
O14A 0.061(3) 0.065(3) 0.059(3) -0.014(3) 0.011(3) 0.007(2)
C15A 0.077(5) 0.068(5) 0.055(5) -0.018(4) 0.010(4) -0.010(4)
C16A 0.119(8) 0.064(5) 0.064(6) -0.020(5) 0.029(6) -0.015(5)
C17A 0.122(8) 0.045(4) 0.053(5) -0.001(4) 0.029(5) 0.015(5)
N18A 0.170(9) 0.049(4) 0.081(6) -0.017(4) 0.032(7) 0.016(6)
O19A 0.163(7) 0.087(5) 0.117(6) -0.012(4) 0.041(6) 0.050(5)
O20A 0.193(8) 0.073(4) 0.141(7) -0.050(5) 0.008(6) 0.011(5)
C21A 0.093(6) 0.047(4) 0.054(5) 0.002(4) 0.025(4) 0.018(4)
O21 0.063(3) 0.059(3) 0.068(3) 0.020(3) 0.028(3) 0.019(2)
C21 0.054(4) 0.056(4) 0.067(5) 0.009(4) 0.021(4) 0.019(3)
O22 0.069(3) 0.057(3) 0.075(4) 0.013(3) 0.032(3) 0.012(2)
C22 0.135(8) 0.062(5) 0.098(7) 0.022(5) 0.076(7) 0.052(5)
C23 0.33(2) 0.156(11) 0.279(18) 0.141(13) 0.224(17) 0.187(14)
C24 0.61(5) 0.35(3) 0.174(17) -0.041(18) 0.05(2) 0.39(3)
C25 0.175(15) 0.137(13) 0.78(6) 0.10(2) 0.29(3) 0.088(12)
N2C 0.049(3) 0.055(3) 0.048(4) 0.006(3) 0.011(3) -0.005(3)
C3C 0.041(4) 0.066(4) 0.065(5) 0.017(4) 0.009(4) -0.003(3)
C4C 0.056(5) 0.099(6) 0.087(7) 0.037(5) -0.005(4) -0.005(4)
C5C 0.056(5) 0.071(5) 0.110(7) 0.016(5) 0.020(5) 0.004(4)
C6C 0.056(4) 0.064(5) 0.064(5) 0.005(4) 0.008(4) -0.014(4)
C7C 0.059(5) 0.078(5) 0.108(7) 0.008(5) 0.014(5) -0.013(4)
C8C 0.083(6) 0.104(7) 0.104(8) -0.019(6) 0.001(6) -0.030(5)
N9C 0.058(4) 0.066(4) 0.083(5) 0.021(4) 0.006(4) -0.005(3)
O10C 0.089(4) 0.063(3) 0.148(6) 0.055(4) 0.009(4) -0.022(3)
C11C 0.057(4) 0.045(4) 0.059(5) 0.019(4) 0.013(4) 0.003(3)
C12C 0.057(4) 0.048(4) 0.053(5) 0.021(4) 0.017(4) 0.002(3)
C13C 0.061(5) 0.064(5) 0.049(5) 0.014(4) 0.009(4) 0.004(4)
O14C 0.067(3) 0.050(3) 0.070(3) 0.017(3) 0.003(3) -0.012(2)
C15C 0.064(5) 0.073(5) 0.073(6) 0.028(5) 0.004(4) -0.003(4)
C16C 0.064(5) 0.093(6) 0.077(6) 0.040(5) 0.019(5) 0.021(5)
C17C 0.074(6) 0.061(5) 0.082(6) 0.027(5) 0.021(5) 0.019(4)
N18C 0.105(7) 0.082(6) 0.136(8) 0.044(6) 0.041(6) 0.045(5)
O19C 0.122(6) 0.112(5) 0.140(6) 0.059(5) 0.030(5) 0.062(5)
O20C 0.158(8) 0.048(4) 0.303(13) 0.034(6) -0.014(8) 0.021(5)
C21C 0.067(5) 0.045(4) 0.088(6) 0.020(4) 0.013(5) 0.008(4)
C1S 0.114(10) 0.124(10) 0.143(12) 0.010(9) 0.020(9) -0.038(8)
N1S 0.150(12) 0.152(11) 0.288(18) 0.016(11) -0.019(11) -0.053(9)
C2S 0.110(9) 0.197(13) 0.119(10) -0.003(9) 0.034(8) -0.015(9)

loop_
_atom_type_symbol
_atom_type_description
_atom_type_scat_dispersion_real
_atom_type_scat_dispersion_imag
_atom_type_scat_source
C C 0.0181 0.0091 'International Tables Vol C Tables 4.2.6.8 and 6.1.1.4'
H H 0.0000 0.0000 'International Tables Vol C Tables 4.2.6.8 and 6.1.1.4'
N N 0.0311 0.0180 'International Tables Vol C Tables 4.2.6.8 and 6.1.1.4'
O O 0.0492 0.0322 'International Tables Vol C Tables 4.2.6.8 and 6.1.1.4'
Co Co -2.3653 3.6143 'International Tables Vol C Tables 4.2.6.8 and 6.1.1.4'

loop_
_geom_angle_atom_site_label_1
_geom_angle_atom_site_label_2
_geom_angle_atom_site_label_3
_geom_angle
O1D Co1 O1B 162.50(17)
O1D Co1 O21 89.33(18)
O1B Co1 O21 102.18(19)
O1D Co1 O12 104.62(18)
O1B Co1 O12 88.11(18)
O21 Co1 O12 92.86(18)
O1D Co1 O14D 88.67(16)
O1B Co1 O14D 79.58(16)
O21 Co1 O14D 177.82(17)
O12 Co1 O14D 88.46(17)
O1D Co1 O14B 78.88(16)
O1B Co1 O14B 88.25(17)
O21 Co1 O14B 88.19(17)
O12 Co1 O14B 176.35(18)
O14D Co1 O14B 90.59(15)
O14A Co2 O11 126.6(2)
O14A Co2 O14D 124.94(19)
O11 Co2 O14D 104.07(18)
O14A Co2 N2A 90.3(2)
O11 Co2 N2A 99.92(19)
O14D Co2 N2A 101.88(18)
O14A Co2 O1B 85.44(18)
O11 Co2 O1B 84.42(17)
O14D Co2 O1B 78.87(16)
N2A Co2 O1B 175.21(19)
O14C Co3 O22 126.4(2)
O14C Co3 O14B 129.3(2)
O22 Co3 O14B 101.15(19)
O14C Co3 N2C 88.3(2)
O22 Co3 N2C 102.2(2)
O14B Co3 N2C 99.15(19)
O14C Co3 O1D 87.68(18)
O22 Co3 O1D 84.88(17)
O14B Co3 O1D 79.04(16)
N2C Co3 O1D 172.94(18)
N2D O1D Co1 123.6(3)
N2D O1D Co3 127.5(3)
Co1 O1D Co3 98.36(18)
C11D N2D O1D 126.2(5)
C11D N2D C3D 113.7(5)
O1D N2D C3D 119.7(5)
C4D C3D N2D 114.5(6)
C4D C3D C6D 117.4(8)
N2D C3D C6D 100.8(5)
C4D C3D C5D 116.3(11)
N2D C3D C5D 105.9(6)
C6D C3D C5D 99.7(12)
C8D C6D N9D 119.3(8)
C8D C6D C3D 128.5(9)
N9D C6D C3D 103.1(6)
C8D C6D C7D 97.1(11)
N9D C6D C7D 98.0(8)
C3D C6D C7D 104.9(8)
C11D N9D C6D 111.4(6)
N2D C11D N9D 108.8(6)
N2D C11D C12D 129.9(6)
N9D C11D C12D 121.3(6)
C21D C12D C13D 120.1(6)
C21D C12D C11D 118.9(5)
C13D C12D C11D 120.9(5)
O14D C13D C12D 121.5(5)
O14D C13D C15D 119.6(6)
C12D C13D C15D 118.9(5)
C13D O14D Co2 126.4(4)
C13D O14D Co1 126.2(3)
Co2 O14D Co1 95.71(16)
C16D C15D C13D 120.7(6)
C15D C16D C17D 119.2(6)
C16D C17D C21D 121.1(6)
C16D C17D N18D 119.6(6)
C21D C17D N18D 119.3(6)
O19D N18D O20D 121.6(6)
O19D N18D C17D 119.9(6)
O20D N18D C17D 118.5(7)
C12D C21D C17D 119.8(6)
N2B O1B Co1 121.6(3)
N2B O1B Co2 134.4(4)
Co1 O1B Co2 96.84(18)
C11B N2B O1B 126.0(6)
C11B N2B C3B 114.4(6)
O1B N2B C3B 118.6(6)
N2B C3B C4B 111.4(7)
N2B C3B C5B 108.6(6)
C4B C3B C5B 107.9(8)
N2B C3B C6B 98.8(6)
C4B C3B C6B 116.3(7)
C5B C3B C6B 113.5(7)
N9B C6B C7B 111.7(8)
N9B C6B C3B 100.6(6)
C7B C6B C3B 115.1(8)
N9B C6B C8B 108.9(8)
C7B C6B C8B 109.8(8)
C3B C6B C8B 110.4(7)
C11B N9B C6B 109.0(7)
N2B C11B N9B 108.2(7)
N2B C11B C12B 129.0(7)
N9B C11B C12B 122.8(7)
C13B C12B C21B 118.8(7)
C13B C12B C11B 122.0(6)
C21B C12B C11B 119.0(7)
O14B C13B C12B 120.7(6)
O14B C13B C15B 120.3(6)
C12B C13B C15B 118.9(6)
C13B O14B Co3 128.1(4)
C13B O14B Co1 127.7(4)
Co3 O14B Co1 95.78(17)
C13B C15B C16B 119.8(7)
C17B C16B C15B 119.8(8)
C16B C17B C21B 121.7(8)
C16B C17B N18B 119.5(9)
C21B C17B N18B 118.8(9)
O19B N18B O20B 122.2(10)
O19B N18B C17B 119.1(11)
O20B N18B C17B 118.7(11)
C17B C21B C12B 120.7(8)
C11 O11 Co2 127.4(4)
O11 C11 O12 124.5(6)
O11 C11 C12 119.1(6)
O12 C11 C12 116.2(6)
C11 O12 Co1 129.7(4)
C11 C12 C15 108.2(6)
C11 C12 C14 112.4(6)
C15 C12 C14 109.6(8)
C11 C12 C13 109.3(6)
C15 C12 C13 106.4(7)
C14 C12 C13 110.8(7)
C11A N2A C3A 109.8(5)
C11A N2A Co2 123.9(4)
C3A N2A Co2 126.2(4)
N2A C3A C5A 110.8(6)
N2A C3A C4A 106.5(5)
C5A C3A C4A 110.1(6)
N2A C3A C6A 103.2(5)
C5A C3A C6A 114.4(6)
C4A C3A C6A 111.4(6)
N9A C6A C7A 108.8(8)
N9A C6A C8A 107.5(7)
C7A C6A C8A 110.0(7)
N9A C6A C3A 99.1(6)
C7A C6A C3A 117.3(7)
C8A C6A C3A 113.1(7)
O10A N9A C11A 126.2(7)
O10A N9A C6A 122.7(6)
C11A N9A C6A 110.2(6)
N2A C11A N9A 109.2(6)
N2A C11A C12A 126.7(6)
N9A C11A C12A 124.0(6)
C21A C12A C13A 116.6(7)
C21A C12A C11A 121.3(7)
C13A C12A C11A 122.1(6)
O14A C13A C15A 116.8(7)
O14A C13A C12A 123.6(6)
C15A C13A C12A 119.6(6)
C13A O14A Co2 130.5(5)
C16A C15A C13A 120.1(8)
C17A C16A C15A 120.0(8)
C21A C17A C16A 121.7(7)
C21A C17A N18A 118.2(9)
C16A C17A N18A 120.0(9)
O19A N18A O20A 125.6(9)
O19A N18A C17A 119.0(9)
O20A N18A C17A 115.3(10)
C17A C21A C12A 121.9(8)
C21 O21 Co1 129.4(4)
O21 C21 O22 125.8(6)
O21 C21 C22 117.7(6)
O22 C21 C22 116.5(6)
C21 O22 Co3 126.9(4)
C24 C22 C25 101.0(14)
C24 C22 C23 107.4(14)
C25 C22 C23 114.1(13)
C24 C22 C21 106.5(10)
C25 C22 C21 112.7(9)
C23 C22 C21 113.8(7)
C11C N2C C3C 110.1(5)
C11C N2C Co3 123.4(5)
C3C N2C Co3 126.2(4)
C4C C3C N2C 109.4(5)
C4C C3C C5C 110.5(6)
N2C C3C C5C 105.5(6)
C4C C3C C6C 115.0(7)
N2C C3C C6C 102.0(5)
C5C C3C C6C 113.6(6)
N9C C6C C8C 107.3(7)
N9C C6C C3C 100.9(6)
C8C C6C C3C 113.1(6)
N9C C6C C7C 109.6(6)
C8C C6C C7C 110.0(7)
C3C C6C C7C 115.2(6)
O10C N9C C11C 127.2(6)
O10C N9C C6C 124.6(6)
C11C N9C C6C 108.2(5)
N2C C11C N9C 110.7(6)
N2C C11C C12C 127.6(6)
N9C C11C C12C 121.6(6)
C21C C12C C13C 118.7(7)
C21C C12C C11C 121.7(6)
C13C C12C C11C 119.6(6)
O14C C13C C15C 119.1(7)
O14C C13C C12C 124.9(7)
C15C C13C C12C 116.0(7)
C13C O14C Co3 129.0(5)
C16C C15C C13C 124.6(8)
C15C C16C C17C 117.3(8)
C16C C17C C21C 121.9(7)
C16C C17C N18C 119.8(8)
C21C C17C N18C 118.3(8)
O20C N18C O19C 122.9(9)
O20C N18C C17C 118.9(9)
O19C N18C C17C 118.1(10)
C17C C21C C12C 120.9(7)
N1S C1S C2S 176.1(17)

loop_
_geom_bond_atom_site_label_1
_geom_bond_atom_site_label_2
_geom_bond_distance
Co1 O1D 1.963(4)
Co1 O1B 1.970(4)
Co1 O21 2.056(4)
Co1 O12 2.067(5)
Co1 O14D 2.216(4)
Co1 O14B 2.218(4)
Co2 O14A 1.916(5)
Co2 O11 1.956(4)
Co2 O14D 2.007(4)
Co2 N2A 2.040(5)
Co2 O1B 2.214(4)
Co3 O14C 1.941(5)
Co3 O22 1.966(4)
Co3 O14B 2.004(4)
Co3 N2C 2.066(5)
Co3 O1D 2.176(4)
O1D N2D 1.352(6)
N2D C11D 1.301(7)
N2D C3D 1.483(8)
C3D C4D 1.413(10)
C3D C6D 1.514(11)
C3D C5D 1.551(13)
C6D C8D 1.356(11)
C6D N9D 1.462(9)
C6D C7D 1.746(17)
N9D C11D 1.341(8)
C11D C12D 1.457(8)
C12D C21D 1.365(8)
C12D C13D 1.394(8)
C13D O14D 1.342(6)
C13D C15D 1.401(8)
C15D C16D 1.365(8)
C16D C17D 1.377(8)
C17D C21D 1.382(8)
C17D N18D 1.443(8)
N18D O19D 1.212(7)
N18D O20D 1.220(7)
O1B N2B 1.352(6)
N2B C11B 1.301(8)
N2B C3B 1.475(9)
C3B C4B 1.496(11)
C3B C5B 1.549(10)
C3B C6B 1.557(11)
C6B N9B 1.487(10)
C6B C7B 1.522(11)
C6B C8B 1.574(12)
N9B C11B 1.374(9)
C11B C12B 1.444(10)
C12B C13B 1.385(9)
C12B C21B 1.403(9)
C13B O14B 1.333(7)
C13B C15B 1.395(9)
C15B C16B 1.397(9)
C16B C17B 1.336(11)
C17B C21B 1.341(11)
C17B N18B 1.446(11)
N18B O19B 1.214(11)
N18B O20B 1.219(12)
O11 C11 1.254(7)
C11 O12 1.276(8)
C11 C12 1.506(9)
C12 C15 1.514(11)
C12 C14 1.520(10)
C12 C13 1.539(10)
N2A C11A 1.333(8)
N2A C3A 1.488(8)
C3A C5A 1.500(9)
C3A C4A 1.520(9)
C3A C6A 1.552(10)
C6A N9A 1.477(10)
C6A C7A 1.540(11)
C6A C8A 1.543(11)
N9A O10A 1.258(7)
N9A C11A 1.406(8)
C11A C12A 1.447(9)
C12A C21A 1.408(9)
C12A C13A 1.423(9)
C13A O14A 1.312(7)
C13A C15A 1.411(9)
C15A C16A 1.374(10)
C16A C17A 1.357(11)
C17A C21A 1.346(10)
C17A N18A 1.463(10)
N18A O19A 1.229(11)
N18A O20A 1.230(10)
O21 C21 1.244(8)
C21 O22 1.300(8)
C21 C22 1.522(9)
C22 C24 1.42(2)
C22 C25 1.434(15)
C22 C23 1.463(12)
N2C C11C 1.292(7)
N2C C3C 1.508(8)
C3C C4C 1.507(9)
C3C C5C 1.529(10)
C3C C6C 1.535(9)
C6C N9C 1.479(9)
C6C C8C 1.509(10)
C6C C7C 1.551(9)
N9C O10C 1.244(7)
N9C C11C 1.426(8)
C11C C12C 1.447(9)
C12C C21C 1.393(8)
C12C C13C 1.422(9)
C13C O14C 1.285(8)
C13C C15C 1.413(9)
C15C C16C 1.352(10)
C16C C17C 1.366(11)
C17C C21C 1.374(10)
C17C N18C 1.458(10)
N18C O20C 1.219(11)
N18C O19C 1.239(10)
C1S N1S 1.085(14)
C1S C2S 1.429(15)

loop_
_geom_hbond_atom_site_label_D
_geom_hbond_atom_site_label_H
_geom_hbond_atom_site_label_A
_geom_hbond_distance_DH
_geom_hbond_distance_HA
_geom_hbond_distance_DA
_geom_hbond_angle_DHA
_geom_hbond_site_symmetry_A
N9D H9DA O19C 0.86 2.55 3.124(9) 125.3 3_565
N9D H9DA O19D 0.86 2.60 3.309(8) 140.0 3_565
N9B H9BA N1S 0.86 2.48 3.088(14) 128.3 1_655

loop_
_platon_squeeze_void_nr
_platon_squeeze_void_average_x
_platon_squeeze_void_average_y
_platon_squeeze_void_average_z
_platon_squeeze_void_volume
_platon_squeeze_void_count_electrons
_platon_squeeze_void_content
1 0.500 0.500 0.500 483 86 ' '
2 0.500 1.000 1.000 483 86 ' '
